data_2214353
loop_
_publ_author_name
'Bei-Ling Liao'
'Jun-Xia Li'
'Yi-Min Jiang'

_publ_section_title Bis[2-(2-pyridylmethylamino)ethanesulfonato-\k^3^<i>N</i>,<i>N</i>',<i>O</i>]nickel(II)
_journal_coeditor_code NG2282
_journal_issue 7
_journal_name_full 'Acta Crystallographica Section E'
_journal_page_first m1974
_journal_page_last m1974
_journal_paper_doi 10.1107/S1600536807029911
_journal_volume 63
_journal_year 2007
_chemical_formula_iupac '[Ni (C8 H11 N2 O3 S)2]'
_chemical_formula_moiety 'C16 H22 N4 Ni O6 S2'
_chemical_formula_sum 'C16 H22 N4 Ni O6 S2'
_chemical_formula_weight 489.21
_chemical_name_systematic
;
Bis[2-(2-pyridylmethylamino)ethanesulfonato-
\k^3^<i>N</i>,<i>N</i>',<i>O</i>]nickel(II)
;
_space_group_IT_number 14
_symmetry_cell_setting monoclinic
_symmetry_space_group_name_Hall '-P 2ybc'
_symmetry_space_group_name_H-M 'P 1 21/c 1'
_atom_sites_solution_hydrogens geom
_atom_sites_solution_primary direct
_atom_sites_solution_secondary difmap
_audit_creation_method SHELXL-97
_cell_angle_alpha 90.00
_cell_angle_beta 106.8480(10)
_cell_angle_gamma 90.00
_cell_formula_units_Z 2
_cell_length_a 9.6090(10)
_cell_length_b 9.9270(10)
_cell_length_c 11.4537(12)
_cell_measurement_reflns_used 5566
_cell_measurement_temperature 291(2)
_cell_measurement_theta_max 28.16
_cell_measurement_theta_min 2.77
_cell_volume 1045.66(19)
_computing_cell_refinement APEX2
_computing_data_collection 'APEX2 (Bruker, 2004)'
_computing_data_reduction 'SAINT (Bruker, 2004)'
_computing_molecular_graphics 'SHELXTL (Bruker, 2004)'
_computing_publication_material SHELXTL
_computing_structure_refinement 'SHELXL97 (Sheldrick, 1997)'
_computing_structure_solution 'SHELXS97 (Sheldrick, 1997)'
_diffrn_ambient_temperature 291(2)
_diffrn_measured_fraction_theta_full 1.000
_diffrn_measured_fraction_theta_max 1.000
_diffrn_measurement_device_type 'Bruker APEX II CCD area-detector'
_diffrn_measurement_method '\f and \w'
_diffrn_radiation_monochromator graphite
_diffrn_radiation_source 'fine-focus sealed tube'
_diffrn_radiation_type MoK\a
_diffrn_radiation_wavelength 0.71073
_diffrn_reflns_av_R_equivalents 0.0160
_diffrn_reflns_av_sigmaI/netI 0.0144
_diffrn_reflns_limit_h_max 12
_diffrn_reflns_limit_h_min -12
_diffrn_reflns_limit_k_max 12
_diffrn_reflns_limit_k_min -12
_diffrn_reflns_limit_l_max 14
_diffrn_reflns_limit_l_min -14
_diffrn_reflns_number 8966
_diffrn_reflns_theta_full 27.50
_diffrn_reflns_theta_max 27.50
_diffrn_reflns_theta_min 2.77
_diffrn_standards_number 0
_exptl_absorpt_coefficient_mu 1.168
_exptl_absorpt_correction_T_max 0.7874
_exptl_absorpt_correction_T_min 0.6833
_exptl_absorpt_correction_type multi-scan
_exptl_absorpt_process_details '(SADABS; Sheldrick, 1996)'
_exptl_crystal_colour green
_exptl_crystal_density_diffrn 1.554
_exptl_crystal_density_method 'not measured'
_exptl_crystal_description block
_exptl_crystal_F_000 508
_exptl_crystal_size_max 0.35
_exptl_crystal_size_mid 0.26
_exptl_crystal_size_min 0.22
_refine_diff_density_max 0.295
_refine_diff_density_min -0.380
_refine_ls_extinction_method none
_refine_ls_goodness_of_fit_ref 1.040
_refine_ls_hydrogen_treatment mixed
_refine_ls_matrix_type full
_refine_ls_number_parameters 137
_refine_ls_number_reflns 2401
_refine_ls_number_restraints 0
_refine_ls_restrained_S_all 1.040
_refine_ls_R_factor_all 0.0260
_refine_ls_R_factor_gt 0.0237
_refine_ls_shift/su_max 0.000
_refine_ls_shift/su_mean 0.000
_refine_ls_structure_factor_coef Fsqd
_refine_ls_weighting_details 'calc w=1/[\s^2^(Fo^2^)+(0.04P)^2^+0.3431P] where P=(Fo^2^+2Fc^2^)/3'
_refine_ls_weighting_scheme calc
_refine_ls_wR_factor_gt 0.0664
_refine_ls_wR_factor_ref 0.0683
_reflns_number_gt 2212
_reflns_number_total 2401
_reflns_threshold_expression I>2\s(I)
_cod_data_source_file ng2282.cif
_cod_data_source_block I
_cod_depositor_comments
;
The following automatic conversions were performed:
'_symmetry_cell_setting' value 'Monoclinic' changed to 'monoclinic'
according to '/home/saulius/struct/CIF-dictionaries/cif_core.dic'
dictionary named 'cif_core.dic' version 2.4.1 from 2010-06-29.

Automatic conversion script
Id: cif_fix_enum 1527 2010-12-29 10:47:43Z saulius 

The following automatic conversions were performed:

'_symmetry_cell_setting' value 'Monoclinic' changed to 'monoclinic'
according to /home/saulius/struct/CIF-dictionaries/cif_core.dic
dictionary named 'cif_core.dic' version 2.4.1 from 2010-06-29.

Automatic conversion script
Id: cif_fix_values 1715 2011-07-08 13:25:40Z adriana 
;
_cod_original_sg_symbol_H-M 'P 21/c'
_cod_database_code 2214353
_cod_database_fobs_code 2214353

loop_
_symmetry_equiv_pos_as_xyz
'x, y, z'
'-x, y+1/2, -z+1/2'
'-x, -y, -z'
'x, -y-1/2, z-1/2'

loop_
_atom_site_type_symbol
_atom_site_label
_atom_site_fract_x
_atom_site_fract_y
_atom_site_fract_z
_atom_site_U_iso_or_equiv
_atom_site_adp_type
_atom_site_calc_flag
_atom_site_refinement_flags
_atom_site_occupancy
Ni Ni1 0.0000 0.0000 0.0000 0.02225(9) Uani d S 1
S S1 -0.13109(4) 0.28994(4) 0.04303(3) 0.02938(10) Uani d . 1
O O1 -0.05360(16) 0.39933(12) 0.11905(10) 0.0458(3) Uani d . 1
O O2 -0.28622(14) 0.29309(16) 0.02363(14) 0.0588(4) Uani d . 1
O O3 -0.06507(13) 0.15954(11) 0.09085(10) 0.0356(2) Uani d . 1
N N1 0.21837(14) 0.03407(13) 0.10617(12) 0.0303(3) Uani d . 1
N N2 0.07293(13) 0.13004(12) -0.11590(11) 0.0278(2) Uani d . 1
C C1 0.30118(16) 0.08851(16) 0.04133(16) 0.0361(3) Uani d . 1
C C2 0.4419(2) 0.1324(2) 0.0964(2) 0.0603(6) Uani d . 1
H H2 0.4970 0.1706 0.0503 0.072 Uiso calc R 1
C C3 0.4988(2) 0.1182(3) 0.2214(2) 0.0772(8) Uani d . 1
H H3 0.5929 0.1473 0.2603 0.093 Uiso calc R 1
C C4 0.4153(2) 0.0608(3) 0.2882(2) 0.0639(6) Uani d . 1
H H4 0.4525 0.0498 0.3721 0.077 Uiso calc R 1
C C5 0.2757(2) 0.01988(18) 0.22770(16) 0.0405(4) Uani d . 1
H H5 0.2192 -0.0188 0.2724 0.049 Uiso calc R 1
C C6 0.22948(17) 0.09836(17) -0.09381(15) 0.0371(3) Uani d . 1
H H6A 0.2757 0.1685 -0.1284 0.045 Uiso calc R 1
H H6B 0.2399 0.0137 -0.1328 0.045 Uiso calc R 1
C C7 0.05421(17) 0.27742(14) -0.10031(14) 0.0316(3) Uani d . 1
H H7A 0.0786 0.3259 -0.1653 0.038 Uiso calc R 1
H H7B 0.1206 0.3065 -0.0234 0.038 Uiso calc R 1
C C8 -0.10033(17) 0.31163(15) -0.10230(13) 0.0303(3) Uani d . 1
H H8A -0.1672 0.2546 -0.1615 0.036 Uiso calc R 1
H H8B -0.1207 0.4044 -0.1282 0.036 Uiso calc R 1
H H1N 0.0333(19) 0.1125(17) -0.1905(17) 0.033(4) Uiso d . 1

loop_
_atom_site_aniso_label
_atom_site_aniso_U_11
_atom_site_aniso_U_22
_atom_site_aniso_U_33
_atom_site_aniso_U_12
_atom_site_aniso_U_13
_atom_site_aniso_U_23
Ni1 0.02352(14) 0.02147(14) 0.02214(13) -0.00247(8) 0.00720(10) 0.00056(8)
S1 0.0344(2) 0.02661(18) 0.02887(18) 0.00052(13) 0.01194(14) -0.00103(13)
O1 0.0754(9) 0.0310(6) 0.0330(6) -0.0097(6) 0.0188(6) -0.0074(5)
O2 0.0368(7) 0.0803(11) 0.0640(9) 0.0074(7) 0.0221(6) 0.0116(8)
O3 0.0550(7) 0.0273(5) 0.0282(5) 0.0044(5) 0.0179(5) 0.0016(4)
N1 0.0269(6) 0.0304(6) 0.0321(6) -0.0018(5) 0.0064(5) -0.0012(5)
N2 0.0321(6) 0.0272(6) 0.0253(6) -0.0023(5) 0.0103(5) 0.0003(5)
C1 0.0268(7) 0.0356(8) 0.0475(9) -0.0008(6) 0.0129(6) -0.0004(7)
C2 0.0296(9) 0.0726(14) 0.0790(15) -0.0126(9) 0.0163(9) -0.0016(12)
C3 0.0305(10) 0.107(2) 0.0793(17) -0.0160(11) -0.0067(10) -0.0112(15)
C4 0.0437(11) 0.0867(16) 0.0464(11) 0.0005(11) -0.0106(9) -0.0070(11)
C5 0.0378(9) 0.0444(9) 0.0350(8) 0.0026(7) 0.0037(7) -0.0020(7)
C6 0.0350(8) 0.0394(8) 0.0444(9) -0.0021(6) 0.0232(7) 0.0029(7)
C7 0.0393(8) 0.0251(7) 0.0326(7) -0.0047(6) 0.0140(6) 0.0025(6)
C8 0.0373(8) 0.0274(7) 0.0247(6) 0.0020(6) 0.0065(6) 0.0028(5)

loop_
_atom_type_symbol
_atom_type_description
_atom_type_scat_dispersion_real
_atom_type_scat_dispersion_imag
_atom_type_scat_source
C C 0.0033 0.0016 'International Tables Vol C Tables 4.2.6.8 and 6.1.1.4'
H H 0.0000 0.0000 'International Tables Vol C Tables 4.2.6.8 and 6.1.1.4'
N N 0.0061 0.0033 'International Tables Vol C Tables 4.2.6.8 and 6.1.1.4'
O O 0.0106 0.0060 'International Tables Vol C Tables 4.2.6.8 and 6.1.1.4'
S S 0.1246 0.1234 'International Tables Vol C Tables 4.2.6.8 and 6.1.1.4'
Ni Ni 0.3393 1.1124 'International Tables Vol C Tables 4.2.6.8 and 6.1.1.4'

loop_
_geom_angle_atom_site_label_1
_geom_angle_atom_site_label_2
_geom_angle_atom_site_label_3
_geom_angle_site_symmetry_1
_geom_angle_site_symmetry_3
_geom_angle
O3 Ni1 O3 . 3 180.0
O3 Ni1 N2 . . 92.95(4)
O3 Ni1 N2 3 . 87.05(4)
O3 Ni1 N2 . 3 87.05(4)
O3 Ni1 N2 3 3 92.95(4)
N2 Ni1 N2 . 3 180.00(6)
O3 Ni1 N1 . 3 90.99(5)
O3 Ni1 N1 3 3 89.01(5)
N2 Ni1 N1 . 3 100.96(5)
N2 Ni1 N1 3 3 79.04(5)
O3 Ni1 N1 . . 89.01(5)
O3 Ni1 N1 3 . 90.99(5)
N2 Ni1 N1 . . 79.04(5)
N2 Ni1 N1 3 . 100.96(5)
N1 Ni1 N1 3 . 180.0
O2 S1 O1 . . 113.76(9)
O2 S1 O3 . . 112.97(8)
O1 S1 O3 . . 110.02(7)
O2 S1 C8 . . 107.25(8)
O1 S1 C8 . . 105.88(7)
O3 S1 C8 . . 106.40(7)
S1 O3 Ni1 . . 129.73(6)
C5 N1 C1 . . 118.73(14)
C5 N1 Ni1 . . 127.92(11)
C1 N1 Ni1 . . 113.01(10)
C6 N2 C7 . . 109.81(12)
C6 N2 Ni1 . . 105.53(9)
C7 N2 Ni1 . . 116.81(9)
C6 N2 H1N . . 105.4(12)
C7 N2 H1N . . 106.7(12)
Ni1 N2 H1N . . 112.0(12)
N1 C1 C2 . . 121.91(17)
N1 C1 C6 . . 115.17(13)
C2 C1 C6 . . 122.92(16)
C3 C2 C1 . . 118.7(2)
C3 C2 H2 . . 120.7
C1 C2 H2 . . 120.7
C4 C3 C2 . . 119.74(19)
C4 C3 H3 . . 120.1
C2 C3 H3 . . 120.1
C5 C4 C3 . . 118.6(2)
C5 C4 H4 . . 120.7
C3 C4 H4 . . 120.7
N1 C5 C4 . . 122.30(19)
N1 C5 H5 . . 118.9
C4 C5 H5 . . 118.9
N2 C6 C1 . . 109.17(12)
N2 C6 H6A . . 109.8
C1 C6 H6A . . 109.8
N2 C6 H6B . . 109.8
C1 C6 H6B . . 109.8
H6A C6 H6B . . 108.3
N2 C7 C8 . . 111.68(12)
N2 C7 H7A . . 109.3
C8 C7 H7A . . 109.3
N2 C7 H7B . . 109.3
C8 C7 H7B . . 109.3
H7A C7 H7B . . 107.9
C7 C8 S1 . . 112.62(10)
C7 C8 H8A . . 109.1
S1 C8 H8A . . 109.1
C7 C8 H8B . . 109.1
S1 C8 H8B . . 109.1
H8A C8 H8B . . 107.8

loop_
_geom_bond_atom_site_label_1
_geom_bond_atom_site_label_2
_geom_bond_site_symmetry_2
_geom_bond_distance
_geom_bond_publ_flag
Ni1 O3 . 2.0879(11) yes
Ni1 O3 3 2.0879(11) ?
Ni1 N2 . 2.1116(12) yes
Ni1 N2 3 2.1117(12) ?
Ni1 N1 3 2.1253(13) ?
Ni1 N1 . 2.1253(13) yes
S1 O2 . 1.4424(13) ?
S1 O1 . 1.4547(12) ?
S1 O3 . 1.4753(11) ?
S1 C8 . 1.7860(15) ?
N1 C5 . 1.348(2) ?
N1 C1 . 1.349(2) ?
N2 C6 . 1.4849(19) ?
N2 C7 . 1.4911(19) ?
N2 H1N . 0.847(18) ?
C1 C2 . 1.387(2) ?
C1 C6 . 1.504(2) ?
C2 C3 . 1.383(3) ?
C2 H2 . 0.9300 ?
C3 C4 . 1.382(4) ?
C3 H3 . 0.9300 ?
C4 C5 . 1.380(3) ?
C4 H4 . 0.9300 ?
C5 H5 . 0.9300 ?
C6 H6A . 0.9700 ?
C6 H6B . 0.9700 ?
C7 C8 . 1.517(2) ?
C7 H7A . 0.9700 ?
C7 H7B . 0.9700 ?
C8 H8A . 0.9700 ?
C8 H8B . 0.9700 ?

loop_
_geom_hbond_atom_site_label_D
_geom_hbond_atom_site_label_H
_geom_hbond_atom_site_label_A
_geom_hbond_site_symmetry_A
_geom_hbond_distance_DH
_geom_hbond_distance_HA
_geom_hbond_distance_DA
_geom_hbond_angle_DHA
_geom_hbond_publ_flag
N2 H1N O1 4_565 0.847(18) 2.100(19) 2.9394(17) 170.6(16) yes

loop_
_geom_torsion_atom_site_label_1
_geom_torsion_atom_site_label_2
_geom_torsion_atom_site_label_3
_geom_torsion_atom_site_label_4
_geom_torsion_site_symmetry_1
_geom_torsion
O2 S1 O3 Ni1 . 101.05(11)
O1 S1 O3 Ni1 . -130.63(9)
C8 S1 O3 Ni1 . -16.37(11)
O3 Ni1 O3 S1 3 -153(8)
N2 Ni1 O3 S1 . 36.51(10)
N2 Ni1 O3 S1 3 -143.49(10)
N1 Ni1 O3 S1 3 -64.52(10)
N1 Ni1 O3 S1 . 115.48(10)
O3 Ni1 N1 C5 . 65.02(14)
O3 Ni1 N1 C5 3 -114.98(14)
N2 Ni1 N1 C5 . 158.22(14)
N2 Ni1 N1 C5 3 -21.78(14)
N1 Ni1 N1 C5 3 8E1(3)
O3 Ni1 N1 C1 . -108.16(11)
O3 Ni1 N1 C1 3 71.84(11)
N2 Ni1 N1 C1 . -14.97(11)
N2 Ni1 N1 C1 3 165.03(11)
N1 Ni1 N1 C1 3 -10E1(3)
O3 Ni1 N2 C6 . 121.09(10)
O3 Ni1 N2 C6 3 -58.91(10)
N2 Ni1 N2 C6 3 -78(17)
N1 Ni1 N2 C6 3 -147.33(9)
N1 Ni1 N2 C6 . 32.67(9)
O3 Ni1 N2 C7 . -1.22(10)
O3 Ni1 N2 C7 3 178.78(10)
N2 Ni1 N2 C7 3 160(17)
N1 Ni1 N2 C7 3 90.36(11)
N1 Ni1 N2 C7 . -89.64(11)
C5 N1 C1 C2 . -1.3(3)
Ni1 N1 C1 C2 . 172.59(15)
C5 N1 C1 C6 . 179.00(14)
Ni1 N1 C1 C6 . -7.13(17)
N1 C1 C2 C3 . 0.7(3)
C6 C1 C2 C3 . -179.6(2)
C1 C2 C3 C4 . 0.2(4)
C2 C3 C4 C5 . -0.6(4)
C1 N1 C5 C4 . 0.9(3)
Ni1 N1 C5 C4 . -171.96(16)
C3 C4 C5 N1 . 0.0(4)
C7 N2 C6 C1 . 81.22(15)
Ni1 N2 C6 C1 . -45.48(14)
N1 C1 C6 N2 . 36.05(19)
C2 C1 C6 N2 . -143.67(17)
C6 N2 C7 C8 . -171.05(12)
Ni1 N2 C7 C8 . -50.99(15)
N2 C7 C8 S1 . 83.95(13)
O2 S1 C8 C7 . -166.32(11)
O1 S1 C8 C7 . 71.88(12)
O3 S1 C8 C7 . -45.17(12)
